data_2207384
loop_
_publ_author_name
'Ustaba\,s, Re\,sat'
'\,Coruh, Ufuk'
'Menzek, Abdullah'
'Altunda\,s, Aliye'
'Yavuz, Metin'
'H\"okelek, Tuncer'

_publ_section_title
;(1<i>SR</i>,2<i>SR</i>,3<i>SR</i>,10<i>SR</i>,12<i>RS</i>,13<i>RS</i>,14<i>RS</i>,17<i>SR</i>)-13-Hydroxy-11-oxapentacyclo[8.7.0.0^2,14^.0^4,9^.0^12,17^]heptadeca-4,6,8-trien-3-yl
 4-chlorobenzoate
;
_journal_coeditor_code WN6373
_journal_issue 11
_journal_name_full 'Acta Crystallographica Section E'
_journal_page_first o3859
_journal_page_last o3861
_journal_paper_doi 10.1107/S1600536805030825
_journal_volume 61
_journal_year 2005
_chemical_formula_iupac 'C23 H21 Cl O4'
_chemical_formula_moiety 'C23 H21 Cl O4'
_chemical_formula_sum 'C23 H21 Cl O4'
_chemical_formula_weight 396.85
_chemical_name_systematic
;
(1SR,2SR,3SR,10SR,12RS,13RS,14RS,17SR)-13-Hydroxy-11-
oxapentacyclo[8.7.0.0^2,14^.0^4,9^.0^12,17^]heptadeca-4,6,8-trien-3-yl
4-chlorobenzoate
;
_space_group_IT_number 15
_symmetry_cell_setting monoclinic
_symmetry_space_group_name_Hall '-C 2yc'
_symmetry_space_group_name_H-M 'C 1 2/c 1'
_atom_sites_solution_hydrogens geom
_atom_sites_solution_primary direct
_atom_sites_solution_secondary difmap
_cell_angle_alpha 90.00
_cell_angle_beta 94.479(3)
_cell_angle_gamma 90.00
_cell_formula_units_Z 8
_cell_length_a 13.6103(5)
_cell_length_b 12.5787(6)
_cell_length_c 21.6102(8)
_cell_measurement_reflns_used 28900
_cell_measurement_temperature 100
_cell_measurement_theta_max 28.00
_cell_measurement_theta_min 1.89
_cell_volume 3688.4(3)
_computing_cell_refinement X-AREA
_computing_data_collection 'X-AREA (Stoe & Cie, 2002)'
_computing_data_reduction 'X-RED (Stoe & Cie, 2002)'
_computing_molecular_graphics 'ORTEP-3 for Windows (Farrugia, 1997)'
_computing_publication_material 'WinGX (Farrugia, 1999)'
_computing_structure_refinement 'SHELXL97 (Sheldrick, 1997)'
_computing_structure_solution 'SHELXS97 (Sheldrick, 1997)'
_diffrn_ambient_temperature 100
_diffrn_detector_area_resol_mean 6.67
_diffrn_measured_fraction_theta_full 0.997
_diffrn_measured_fraction_theta_max 0.997
_diffrn_measurement_device_type 'Stoe IPDS-II'
_diffrn_measurement_method \f
_diffrn_radiation_monochromator graphite
_diffrn_radiation_source 'fine-focus sealed tube'
_diffrn_radiation_type MoK\a
_diffrn_radiation_wavelength 0.71073
_diffrn_reflns_av_R_equivalents 0.0480
_diffrn_reflns_av_sigmaI/netI 0.0200
_diffrn_reflns_limit_h_max 17
_diffrn_reflns_limit_h_min -17
_diffrn_reflns_limit_k_max 16
_diffrn_reflns_limit_k_min -16
_diffrn_reflns_limit_l_max 28
_diffrn_reflns_limit_l_min -28
_diffrn_reflns_number 30714
_diffrn_reflns_theta_full 27.83
_diffrn_reflns_theta_max 27.83
_diffrn_reflns_theta_min 1.89
_diffrn_standards_number 0
_exptl_absorpt_coefficient_mu 0.235
_exptl_absorpt_correction_T_max 0.9544
_exptl_absorpt_correction_T_min 0.9117
_exptl_absorpt_correction_type integration
_exptl_absorpt_process_details '(X-RED; Stoe & Cie, 2002)'
_exptl_crystal_colour colorless
_exptl_crystal_density_diffrn 1.429
_exptl_crystal_density_method 'not measured'
_exptl_crystal_description prism
_exptl_crystal_F_000 1664
_exptl_crystal_size_max 0.30
_exptl_crystal_size_mid 0.20
_exptl_crystal_size_min 0.15
_refine_diff_density_max 0.676
_refine_diff_density_min -0.564
_refine_ls_extinction_method none
_refine_ls_goodness_of_fit_ref 0.714
_refine_ls_hydrogen_treatment refall
_refine_ls_matrix_type full
_refine_ls_number_parameters 337
_refine_ls_number_reflns 4371
_refine_ls_number_restraints 0
_refine_ls_restrained_S_all 0.714
_refine_ls_R_factor_all 0.0499
_refine_ls_R_factor_gt 0.0439
_refine_ls_shift/su_max 0.001
_refine_ls_shift/su_mean 0.000
_refine_ls_structure_factor_coef Fsqd
_refine_ls_weighting_details 'calc w = 1/[\s^2^(Fo^2^)+(0.2P)^2^] where P = (Fo^2^+2Fc^2^)/3'
_refine_ls_weighting_scheme calc
_refine_ls_wR_factor_gt 0.1462
_refine_ls_wR_factor_ref 0.1569
_reflns_number_gt 3806
_reflns_number_total 4371
_reflns_threshold_expression I>2\s(I)
_cod_data_source_file wn6373.cif
_cod_data_source_block 3
_cod_original_sg_symbol_H-M 'C 2/c'
_cod_database_code 2207384
_cod_database_fobs_code 2207384

loop_
_symmetry_equiv_pos_as_xyz
'x, y, z'
'-x, y, -z+1/2'
'x+1/2, y+1/2, z'
'-x+1/2, y+1/2, -z+1/2'
'-x, -y, -z'
'x, -y, z-1/2'
'-x+1/2, -y+1/2, -z'
'x+1/2, -y+1/2, z-1/2'

loop_
_atom_site_label
_atom_site_fract_x
_atom_site_fract_y
_atom_site_fract_z
_atom_site_U_iso_or_equiv
_atom_site_adp_type
_atom_site_calc_flag
_atom_site_occupancy
_atom_site_type_symbol
Cl1 0.17229(4) 0.06598(3) 0.274397(18) 0.04614(18) Uani d 1 Cl
O1 -0.11641(7) 0.23333(8) -0.12874(4) 0.0233(2) Uani d 1 O
O2 0.07747(8) 0.42466(8) -0.13954(5) 0.0264(2) Uani d 1 O
O3 0.02349(7) 0.22207(7) 0.06833(4) 0.0203(2) Uani d 1 O
O4 0.00109(8) 0.39863(8) 0.07743(5) 0.0286(2) Uani d 1 O
C1 0.03038(9) 0.31441(10) 0.09872(6) 0.0194(3) Uani d 1 C
C2 0.07946(9) 0.30120(10) 0.16234(6) 0.0189(3) Uani d 1 C
C3 0.10118(10) 0.20078(10) 0.18594(6) 0.0221(3) Uani d 1 C
C4 0.14684(11) 0.19233(11) 0.24518(6) 0.0249(3) Uani d 1 C
C5 0.17211(10) 0.28080(12) 0.28126(6) 0.0245(3) Uani d 1 C
C6 0.14851(10) 0.38072(11) 0.25753(6) 0.0247(3) Uani d 1 C
C7 0.10237(10) 0.39136(10) 0.19811(6) 0.0222(3) Uani d 1 C
C8 -0.02459(10) 0.26637(11) -0.15274(6) 0.0229(3) Uani d 1 C
C9 0.02789(9) 0.34500(10) -0.10645(6) 0.0210(3) Uani d 1 C
C10 0.10096(9) 0.28252(10) -0.06234(6) 0.0207(3) Uani d 1 C
C11 0.18765(10) 0.24644(11) -0.09818(7) 0.0254(3) Uani d 1 C
C12 0.14718(11) 0.18868(12) -0.15740(7) 0.0293(3) Uani d 1 C
C13 0.03747(10) 0.16532(11) -0.15510(6) 0.0241(3) Uani d 1 C
C14 0.00720(10) 0.11462(10) -0.09468(6) 0.0210(3) Uani d 1 C
C15 -0.10429(10) 0.12557(10) -0.10556(6) 0.0219(3) Uani d 1 C
C16 -0.15820(9) 0.10932(10) -0.04863(6) 0.0209(3) Uani d 1 C
C17 -0.24590(10) 0.05220(11) -0.05013(7) 0.0246(3) Uani d 1 C
C18 -0.29383(10) 0.03682(11) 0.00360(7) 0.0266(3) Uani d 1 C
C19 -0.25212(10) 0.07608(11) 0.05976(7) 0.0259(3) Uani d 1 C
C20 -0.16450(10) 0.13256(11) 0.06182(6) 0.0240(3) Uani d 1 C
C21 -0.11740(9) 0.15006(10) 0.00800(6) 0.0196(3) Uani d 1 C
C22 -0.02789(9) 0.21941(10) 0.00642(6) 0.0185(3) Uani d 1 C
C23 0.04850(9) 0.18358(10) -0.03863(6) 0.0196(3) Uani d 1 C
H2 0.060(2) 0.480(2) -0.1224(12) 0.056(7) Uiso d 1 H
H3 0.0841(15) 0.1368(16) 0.1602(9) 0.032(5) Uiso d 1 H
H5 0.2038(16) 0.2683(16) 0.3215(10) 0.035(5) Uiso d 1 H
H6 0.1612(14) 0.4463(16) 0.2818(9) 0.029(5) Uiso d 1 H
H7 0.0880(15) 0.4642(17) 0.1829(9) 0.032(5) Uiso d 1 H
H8 -0.0428(15) 0.3010(16) -0.1915(10) 0.033(5) Uiso d 1 H
H9 -0.0246(13) 0.3792(13) -0.0818(8) 0.019(4) Uiso d 1 H
H10 0.1248(13) 0.3255(14) -0.0270(8) 0.021(4) Uiso d 1 H
H11A 0.2304(15) 0.3105(16) -0.1088(9) 0.031(5) Uiso d 1 H
H11B 0.2313(15) 0.1993(16) -0.0717(9) 0.029(5) Uiso d 1 H
H12A 0.1513(18) 0.2340(19) -0.1958(11) 0.046(6) Uiso d 1 H
H12B 0.1830(15) 0.1247(16) -0.1627(9) 0.032(5) Uiso d 1 H
H13 0.0125(15) 0.1192(18) -0.1915(10) 0.037(5) Uiso d 1 H
H14 0.0264(13) 0.0395(15) -0.0876(8) 0.025(4) Uiso d 1 H
H15 -0.1308(13) 0.0776(14) -0.1372(9) 0.023(4) Uiso d 1 H
H17 -0.2700(15) 0.0236(18) -0.0894(9) 0.034(5) Uiso d 1 H
H18 -0.3533(15) -0.0020(16) 0.0023(9) 0.034(5) Uiso d 1 H
H19 -0.2802(15) 0.0661(15) 0.0941(10) 0.029(5) Uiso d 1 H
H20 -0.1381(15) 0.1657(16) 0.1013(9) 0.035(5) Uiso d 1 H
H22 -0.0475(12) 0.2900(13) -0.0019(8) 0.015(4) Uiso d 1 H
H23 0.0954(13) 0.1418(15) -0.0143(8) 0.023(4) Uiso d 1 H

loop_
_atom_site_aniso_label
_atom_site_aniso_U_11
_atom_site_aniso_U_22
_atom_site_aniso_U_33
_atom_site_aniso_U_12
_atom_site_aniso_U_13
_atom_site_aniso_U_23
Cl1 0.0799(4) 0.0291(2) 0.0270(2) 0.01391(18) -0.0110(2) 0.00488(13)
O1 0.0211(5) 0.0245(5) 0.0237(5) -0.0007(3) -0.0024(4) 0.0029(3)
O2 0.0299(5) 0.0207(5) 0.0291(5) -0.0008(4) 0.0053(4) 0.0016(4)
O3 0.0240(5) 0.0188(4) 0.0172(4) 0.0013(3) -0.0047(3) -0.0017(3)
O4 0.0395(6) 0.0206(5) 0.0242(5) 0.0036(4) -0.0074(4) -0.0024(4)
C1 0.0194(6) 0.0192(6) 0.0192(6) 0.0001(4) -0.0008(4) -0.0016(4)
C2 0.0166(5) 0.0223(6) 0.0176(6) 0.0000(4) 0.0002(4) -0.0020(4)
C3 0.0243(6) 0.0221(6) 0.0197(6) 0.0014(5) -0.0001(5) -0.0009(5)
C4 0.0288(7) 0.0257(6) 0.0198(6) 0.0045(5) -0.0008(5) 0.0030(5)
C5 0.0226(6) 0.0327(7) 0.0176(6) 0.0002(5) -0.0011(5) -0.0005(5)
C6 0.0238(6) 0.0285(7) 0.0213(6) -0.0037(5) -0.0009(5) -0.0038(5)
C7 0.0242(6) 0.0213(6) 0.0207(6) -0.0002(5) -0.0012(5) -0.0016(5)
C8 0.0237(6) 0.0248(6) 0.0198(6) -0.0010(5) -0.0010(5) 0.0002(5)
C9 0.0218(6) 0.0195(6) 0.0216(6) 0.0005(4) 0.0006(5) 0.0004(4)
C10 0.0190(6) 0.0199(6) 0.0227(6) 0.0008(4) -0.0015(4) -0.0038(5)
C11 0.0202(6) 0.0265(6) 0.0294(7) 0.0018(5) 0.0024(5) -0.0035(5)
C12 0.0266(7) 0.0313(7) 0.0307(7) 0.0002(5) 0.0073(5) -0.0091(6)
C13 0.0265(6) 0.0248(6) 0.0210(6) -0.0017(5) 0.0021(5) -0.0070(5)
C14 0.0234(6) 0.0173(6) 0.0220(6) 0.0018(4) 0.0006(5) -0.0046(4)
C15 0.0244(6) 0.0202(6) 0.0205(6) -0.0016(4) -0.0024(5) -0.0043(4)
C16 0.0220(6) 0.0188(6) 0.0214(6) 0.0013(4) -0.0015(5) -0.0014(4)
C17 0.0237(6) 0.0212(6) 0.0282(7) -0.0014(5) -0.0028(5) -0.0029(5)
C18 0.0224(6) 0.0211(6) 0.0359(7) -0.0015(5) 0.0002(5) 0.0008(5)
C19 0.0247(6) 0.0261(7) 0.0273(7) 0.0020(5) 0.0053(5) 0.0022(5)
C20 0.0242(6) 0.0238(6) 0.0238(6) 0.0022(5) 0.0002(5) -0.0019(5)
C21 0.0189(5) 0.0174(5) 0.0220(6) 0.0014(4) -0.0015(4) -0.0021(4)
C22 0.0205(6) 0.0180(6) 0.0163(5) 0.0008(4) -0.0031(4) -0.0031(4)
C23 0.0195(6) 0.0185(5) 0.0201(6) 0.0020(4) -0.0025(4) -0.0027(4)

loop_
_atom_type_symbol
_atom_type_description
_atom_type_scat_dispersion_real
_atom_type_scat_dispersion_imag
_atom_type_scat_source
C C 0.0033 0.0016 'International Tables Vol C Tables 4.2.6.8 and 6.1.1.4'
H H 0.0000 0.0000 'International Tables Vol C Tables 4.2.6.8 and 6.1.1.4'
Cl Cl 0.1484 0.1585 'International Tables Vol C Tables 4.2.6.8 and 6.1.1.4'
O O 0.0106 0.0060 'International Tables Vol C Tables 4.2.6.8 and 6.1.1.4'

loop_
_geom_angle_atom_site_label_1
_geom_angle_atom_site_label_2
_geom_angle_atom_site_label_3
_geom_angle
C15 O1 C8 108.27(10)
C9 O2 H2 102(2)
C1 O3 C22 118.75(9)
O4 C1 O3 124.52(11)
O4 C1 C2 124.00(11)
O3 C1 C2 111.48(10)
C3 C2 C7 120.37(12)
C3 C2 C1 120.58(11)
C7 C2 C1 119.05(11)
C4 C3 C2 118.58(12)
C4 C3 H3 121.5(11)
C2 C3 H3 119.9(11)
C3 C4 C5 122.20(13)
C3 C4 Cl1 118.02(11)
C5 C4 Cl1 119.78(11)
C6 C5 C4 118.66(12)
C6 C5 H5 124.2(12)
C4 C5 H5 117.1(12)
C5 C6 C7 120.25(12)
C5 C6 H6 122.4(11)
C7 C6 H6 117.3(11)
C6 C7 C2 119.93(12)
C6 C7 H7 117.4(12)
C2 C7 H7 122.7(12)
O1 C8 C13 105.50(10)
O1 C8 C9 108.67(10)
C13 C8 C9 109.01(10)
O1 C8 H8 105.7(13)
C13 C8 H8 117.0(12)
C9 C8 H8 110.5(12)
O2 C9 C10 111.11(10)
O2 C9 C8 109.73(10)
C10 C9 C8 108.58(10)
O2 C9 H9 110.0(9)
C10 C9 H9 109.7(10)
C8 C9 H9 107.6(9)
C11 C10 C9 108.94(11)
C11 C10 C23 108.92(10)
C9 C10 C23 108.92(10)
C11 C10 H10 109.8(11)
C9 C10 H10 111.3(10)
C23 C10 H10 108.9(11)
C10 C11 C12 108.76(11)
C10 C11 H11A 110.6(11)
C12 C11 H11A 110.9(11)
C10 C11 H11B 109.7(12)
C12 C11 H11B 111.0(12)
H11A C11 H11B 105.9(16)
C13 C12 C11 110.61(11)
C13 C12 H12A 104.6(14)
C11 C12 H12A 112.1(14)
C13 C12 H12B 110.6(12)
C11 C12 H12B 110.3(12)
H12A C12 H12B 108.4(18)
C12 C13 C8 112.66(11)
C12 C13 C14 115.79(12)
C8 C13 C14 97.53(10)
C12 C13 H13 110.7(12)
C8 C13 H13 110.4(12)
C14 C13 H13 109.0(12)
C15 C14 C13 99.28(10)
C15 C14 C23 111.35(10)
C13 C14 C23 108.95(10)
C15 C14 H14 111.0(10)
C13 C14 H14 116.3(11)
C23 C14 H14 109.6(10)
O1 C15 C16 111.24(10)
O1 C15 C14 102.87(10)
C16 C15 C14 114.06(11)
O1 C15 H15 108.3(11)
C16 C15 H15 108.6(11)
C14 C15 H15 111.5(11)
C17 C16 C21 119.35(13)
C17 C16 C15 121.78(12)
C21 C16 C15 118.84(11)
C18 C17 C16 120.69(13)
C18 C17 H17 122.6(12)
C16 C17 H17 116.7(12)
C17 C18 C19 119.61(13)
C17 C18 H18 120.3(12)
C19 C18 H18 120.1(12)
C20 C19 C18 120.14(13)
C20 C19 H19 118.7(13)
C18 C19 H19 121.2(13)
C19 C20 C21 120.44(13)
C19 C20 H20 119.7(12)
C21 C20 H20 119.6(12)
C20 C21 C16 119.75(12)
C20 C21 C22 122.66(11)
C16 C21 C22 117.38(11)
O3 C22 C21 108.89(10)
O3 C22 C23 106.63(9)
C21 C22 C23 115.58(10)
O3 C22 H22 105.2(10)
C21 C22 H22 109.6(10)
C23 C22 H22 110.4(10)
C10 C23 C22 109.00(10)
C10 C23 C14 109.83(10)
C22 C23 C14 115.61(10)
C10 C23 H23 108.7(11)
C22 C23 H23 105.6(11)
C14 C23 H23 107.9(11)

loop_
_geom_bond_atom_site_label_1
_geom_bond_atom_site_label_2
_geom_bond_distance
Cl1 C4 1.7351(14)
O1 C15 1.4500(16)
O1 C8 1.4508(16)
O2 C9 1.4305(16)
O2 H2 0.83(3)
O3 C1 1.3341(15)
O3 C22 1.4608(14)
O4 C1 1.2100(16)
C2 C7 1.3940(17)
C2 C1 1.4901(16)
C3 C4 1.3827(18)
C3 C2 1.3855(18)
C3 H3 0.99(2)
C4 C5 1.387(2)
C5 H5 0.95(2)
C6 C5 1.386(2)
C6 H6 0.99(2)
C7 C6 1.3911(18)
C7 H7 0.99(2)
C8 H8 0.96(2)
C9 C8 1.5419(17)
C9 H9 1.019(17)
C10 C11 1.5298(18)
C10 C9 1.5386(17)
C10 C23 1.5422(18)
C10 H10 0.970(18)
C11 C12 1.536(2)
C11 H11A 1.03(2)
C11 H11B 0.99(2)
C12 H12A 1.01(2)
C12 H12B 0.95(2)
C13 C12 1.5264(19)
C13 C8 1.5293(19)
C13 C14 1.5379(19)
C13 H13 1.01(2)
C14 C15 1.5236(18)
C14 H14 0.989(19)
C15 H15 0.961(19)
C16 C15 1.4949(18)
C17 C18 1.389(2)
C17 C16 1.3914(18)
C17 H17 0.96(2)
C18 H18 0.94(2)
C19 C18 1.390(2)
C19 H19 0.87(2)
C20 C19 1.386(2)
C20 C21 1.3889(19)
C20 H20 0.99(2)
C21 C16 1.4007(17)
C22 C21 1.5010(17)
C22 H22 0.941(17)
C23 C22 1.5459(17)
C23 C14 1.5585(17)
C23 H23 0.953(18)

loop_
_geom_hbond_atom_site_label_D
_geom_hbond_atom_site_label_H
_geom_hbond_atom_site_label_A
_geom_hbond_site_symmetry_A
_geom_hbond_distance_DH
_geom_hbond_distance_HA
_geom_hbond_distance_DA
_geom_hbond_angle_DHA
_geom_hbond_publ_flag
O2 H2 O4 5_565 0.83(3) 2.02(3) 2.8478(15) 171(3) yes
C22 H22 O4 . 0.941(16) 2.251(17) 2.7382(16) 111.4(13) yes

loop_
_geom_torsion_atom_site_label_1
_geom_torsion_atom_site_label_2
_geom_torsion_atom_site_label_3
_geom_torsion_atom_site_label_4
_geom_torsion
_geom_torsion_publ_flag
C15 O1 C8 C13 11.26(13) ?
C15 O1 C8 C9 -105.51(11) ?
C8 O1 C15 C16 143.52(10) ?
C8 O1 C15 C14 21.01(12) ?
C1 O3 C22 C21 -116.11(12) ?
C1 O3 C22 C23 118.54(11) ?
C22 O3 C1 O4 -3.86(19) ?
C22 O3 C1 C2 176.52(10) ?
C3 C2 C1 O4 172.83(13) ?
C7 C2 C1 O4 -6.5(2) ?
C3 C2 C1 O3 -7.55(17) ?
C7 C2 C1 O3 173.11(11) ?
C3 C2 C7 C6 0.9(2) ?
C1 C2 C7 C6 -179.78(12) ?
C4 C3 C2 C7 -0.7(2) ?
C4 C3 C2 C1 179.95(12) ?
C2 C3 C4 C5 -0.5(2) ?
C2 C3 C4 Cl1 179.29(10) ?
C3 C4 C5 C6 1.6(2) ?
Cl1 C4 C5 C6 -178.22(11) ?
C7 C6 C5 C4 -1.4(2) ?
C2 C7 C6 C5 0.2(2) ?
O2 C9 C8 O1 -144.34(10) ?
C10 C9 C8 O1 94.05(12) ?
O2 C9 C8 C13 101.16(12) ?
C10 C9 C8 C13 -20.45(14) ?
C11 C10 C9 O2 -49.35(14) ?
C23 C10 C9 O2 -168.04(10) ?
C11 C10 C9 C8 71.42(13) y
C23 C10 C9 C8 -47.27(13) y
C11 C10 C23 C22 170.78(10) ?
C9 C10 C23 C22 -70.52(12) ?
C11 C10 C23 C14 -61.62(13) y
C9 C10 C23 C14 57.08(13) ?
C9 C10 C11 C12 -52.00(14) ?
C23 C10 C11 C12 66.69(14) y
C10 C11 C12 C13 -11.78(16) ?
C12 C13 C8 O1 -160.06(11) ?
C14 C13 C8 O1 -38.01(12) ?
C12 C13 C8 C9 -43.52(15) y
C14 C13 C8 C9 78.53(12) y
C12 C13 C14 C15 169.07(11) ?
C8 C13 C14 C15 49.37(11) ?
C12 C13 C14 C23 52.58(15) y
C8 C13 C14 C23 -67.13(12) ?
C8 C13 C12 C11 62.89(16) ?
C14 C13 C12 C11 -48.17(16) y
C13 C14 C15 O1 -44.52(11) ?
C23 C14 C15 O1 70.14(12) ?
C13 C14 C15 C16 -165.11(10) ?
C23 C14 C15 C16 -50.45(14) ?
C17 C16 C15 O1 105.34(13) ?
C21 C16 C15 O1 -76.67(14) ?
C17 C16 C15 C14 -138.86(12) ?
C21 C16 C15 C14 39.14(16) ?
C18 C17 C16 C21 1.03(19) ?
C18 C17 C16 C15 179.01(12) ?
C16 C17 C18 C19 -2.0(2) ?
C20 C19 C18 C17 1.6(2) ?
C21 C20 C19 C18 -0.3(2) ?
C19 C20 C21 C16 -0.71(19) ?
C19 C20 C21 C22 173.92(12) ?
C20 C21 C16 C17 0.34(19) ?
C22 C21 C16 C17 -174.57(11) ?
C20 C21 C16 C15 -177.71(11) ?
C22 C21 C16 C15 7.39(17) ?
O3 C22 C21 C20 25.49(16) ?
C23 C22 C21 C20 145.43(12) ?
O3 C22 C21 C16 -159.76(10) ?
C23 C22 C21 C16 -39.82(15) ?
C10 C23 C22 O3 -89.48(11) ?
C14 C23 C22 O3 146.27(10) ?
C10 C23 C22 C21 149.35(10) ?
C14 C23 C22 C21 25.10(15) ?
C10 C23 C14 C15 -105.48(12) ?
C22 C23 C14 C15 18.34(15) ?
C10 C23 C14 C13 3.02(14) ?
C22 C23 C14 C13 126.83(11) ?
